data_4063748
loop_
_publ_author_name
'Tran, Tommy'
'Chow, Catherine'
'Zimmerman, Amanda C.'
'Thibault, Michelle E.'
'McNeil, W. Stephen'
'Legzdins, Peter'

_publ_section_title
;
 Differing Reactions of Functionalized Hydrocarbons with
 Cp*M(NO)(alkyl)(\h3-allyl) Complexes of Molybdenum and Tungsten
;
_journal_issue 4
_journal_name_full Organometallics
_journal_page_first 738
_journal_paper_doi 10.1021/om100909m
_journal_volume 30
_journal_year 2011
_chemical_formula_moiety 'C22 H39 N1 O2 W1'
_chemical_formula_sum 'C22 H39 N O2 W'
_chemical_formula_weight 533.39
_chemical_name_systematic
;
 ?
;
_space_group_IT_number 14
_symmetry_cell_setting monoclinic
_symmetry_space_group_name_Hall '-P 2yn'
_symmetry_space_group_name_H-M 'P 1 21/n 1'
_atom_sites_solution_hydrogens geom
_atom_sites_solution_primary direct
_atom_sites_solution_secondary difmap
_audit_creation_method SHELXL-97
_cell_angle_alpha 90.00
_cell_angle_beta 92.2480(10)
_cell_angle_gamma 90.00
_cell_formula_units_Z 4
_cell_length_a 9.0160(6)
_cell_length_b 16.5990(11)
_cell_length_c 14.8412(9)
_cell_measurement_reflns_used 9880
_cell_measurement_temperature 103(2)
_cell_measurement_theta_max 30.0
_cell_measurement_theta_min 2.6
_cell_volume 2219.4(2)
_computing_molecular_graphics 'Ortep-3 for Windows (Farrugia, 1997)'
_computing_publication_material 'WinGX publication routines (Farrugia, 1999)'
_computing_structure_refinement 'SHELXL-97 (Sheldrick, 1997)'
_computing_structure_solution 'SIR92 (Altomare, et al., 1993)'
_diffrn_ambient_temperature 103(2)
_diffrn_measured_fraction_theta_full 0.999
_diffrn_measured_fraction_theta_max 0.999
_diffrn_measurement_device_type 'Bruker X8 Apex II'
_diffrn_measurement_method 'area detector'
_diffrn_radiation_monochromator graphite
_diffrn_radiation_source 'fine-focus sealed tube'
_diffrn_radiation_type MoK\a
_diffrn_radiation_wavelength 0.71073
_diffrn_reflns_av_R_equivalents 0.0298
_diffrn_reflns_av_sigmaI/netI 0.0206
_diffrn_reflns_limit_h_max 12
_diffrn_reflns_limit_h_min -12
_diffrn_reflns_limit_k_max 23
_diffrn_reflns_limit_k_min -23
_diffrn_reflns_limit_l_max 20
_diffrn_reflns_limit_l_min -20
_diffrn_reflns_number 38070
_diffrn_reflns_theta_full 30.06
_diffrn_reflns_theta_max 30.06
_diffrn_reflns_theta_min 1.84
_exptl_absorpt_coefficient_mu 5.220
_exptl_absorpt_correction_T_max 0.4815
_exptl_absorpt_correction_T_min 0.3294
_exptl_absorpt_correction_type multi-scan
_exptl_crystal_colour colourless
_exptl_crystal_density_diffrn 1.596
_exptl_crystal_density_method 'not measured'
_exptl_crystal_description needle
_exptl_crystal_F_000 1072
_exptl_crystal_size_max 0.33
_exptl_crystal_size_mid 0.16
_exptl_crystal_size_min 0.14
_refine_diff_density_max 1.764
_refine_diff_density_min -0.767
_refine_diff_density_rms 0.099
_refine_ls_extinction_method none
_refine_ls_goodness_of_fit_ref 1.056
_refine_ls_hydrogen_treatment constr
_refine_ls_matrix_type full
_refine_ls_number_parameters 242
_refine_ls_number_reflns 6505
_refine_ls_number_restraints 0
_refine_ls_restrained_S_all 1.056
_refine_ls_R_factor_all 0.0240
_refine_ls_R_factor_gt 0.0180
_refine_ls_shift/su_max 0.002
_refine_ls_shift/su_mean 0.000
_refine_ls_structure_factor_coef Fsqd
_refine_ls_weighting_details 'calc w=1/[\s^2^(Fo^2^)+(0.0186P)^2^+1.6022P] where P=(Fo^2^+2Fc^2^)/3'
_refine_ls_weighting_scheme calc
_refine_ls_wR_factor_gt 0.0397
_refine_ls_wR_factor_ref 0.0415
_reflns_number_gt 5680
_reflns_number_total 6505
_reflns_threshold_expression >2sigma(I)
_cod_data_source_file om100909m_si_002.cif
_cod_data_source_block 5
_cod_original_sg_symbol_H-M 'P 21/n'
_cod_database_code 4063748

loop_
_symmetry_equiv_pos_as_xyz
'x, y, z'
'-x+1/2, y+1/2, -z+1/2'
'-x, -y, -z'
'x-1/2, -y-1/2, z-1/2'

loop_
_atom_site_label
_atom_site_type_symbol
_atom_site_fract_x
_atom_site_fract_y
_atom_site_fract_z
_atom_site_U_iso_or_equiv
_atom_site_adp_type
_atom_site_occupancy
_atom_site_symmetry_multiplicity
_atom_site_calc_flag
_atom_site_refinement_flags
C1 C 0.5756(2) 0.24825(13) 0.50991(14) 0.0139(4) Uani 1 1 d .
C2 C 0.7070(2) 0.28507(12) 0.47914(14) 0.0128(4) Uani 1 1 d .
C3 C 0.7683(2) 0.33474(13) 0.54915(14) 0.0121(4) Uani 1 1 d .
C4 C 0.6736(2) 0.32906(13) 0.62423(14) 0.0124(4) Uani 1 1 d .
C5 C 0.5528(2) 0.27625(13) 0.59877(15) 0.0144(4) Uani 1 1 d .
C6 C 0.4700(3) 0.19658(15) 0.45398(17) 0.0228(5) Uani 1 1 d .
H6A H 0.4286 0.1546 0.4921 0.034 Uiso 1 1 calc R
H6B H 0.5234 0.1714 0.4051 0.034 Uiso 1 1 calc R
H6C H 0.3894 0.2301 0.4284 0.034 Uiso 1 1 calc R
C7 C 0.7616(3) 0.28179(15) 0.38477(14) 0.0203(5) Uani 1 1 d .
H7A H 0.7092 0.3222 0.3474 0.030 Uiso 1 1 calc R
H7B H 0.7429 0.2281 0.3594 0.030 Uiso 1 1 calc R
H7C H 0.8684 0.2929 0.3860 0.030 Uiso 1 1 calc R
C8 C 0.9049(2) 0.38598(14) 0.54507(15) 0.0185(4) Uani 1 1 d .
H8A H 0.9805 0.3573 0.5119 0.028 Uiso 1 1 calc R
H8B H 0.9434 0.3974 0.6064 0.028 Uiso 1 1 calc R
H8C H 0.8801 0.4367 0.5142 0.028 Uiso 1 1 calc R
C9 C 0.6939(3) 0.37606(14) 0.71006(15) 0.0201(4) Uani 1 1 d .
H9A H 0.7949 0.3679 0.7352 0.030 Uiso 1 1 calc R
H9B H 0.6222 0.3575 0.7535 0.030 Uiso 1 1 calc R
H9C H 0.6780 0.4335 0.6976 0.030 Uiso 1 1 calc R
C10 C 0.4164(3) 0.26067(15) 0.65091(17) 0.0220(5) Uani 1 1 d .
H10A H 0.3371 0.2974 0.6301 0.033 Uiso 1 1 calc R
H10B H 0.4390 0.2696 0.7153 0.033 Uiso 1 1 calc R
H10C H 0.3841 0.2048 0.6414 0.033 Uiso 1 1 calc R
C11 C 0.7261(3) 0.06488(14) 0.59430(15) 0.0184(4) Uani 1 1 d .
H11A H 0.7143 0.0355 0.6516 0.022 Uiso 1 1 calc R
H11B H 0.6524 0.0492 0.5462 0.022 Uiso 1 1 calc R
C12 C 0.8708(3) 0.07694(13) 0.56797(15) 0.0174(4) Uani 1 1 d .
H12 H 0.9562 0.0523 0.6031 0.021 Uiso 1 1 calc R
C13 C 0.8964(2) 0.13223(14) 0.49722(15) 0.0174(4) Uani 1 1 d .
H13 H 0.8293 0.1224 0.4431 0.021 Uiso 1 1 calc R
C14 C 1.0521(3) 0.15253(16) 0.47203(17) 0.0243(5) Uani 1 1 d .
H14A H 1.1157 0.1575 0.5268 0.037 Uiso 1 1 calc R
H14B H 1.0518 0.2036 0.4390 0.037 Uiso 1 1 calc R
H14C H 1.0903 0.1097 0.4338 0.037 Uiso 1 1 calc R
C15 C 0.6968(2) 0.17018(14) 0.74029(14) 0.0147(4) Uani 1 1 d .
H15A H 0.6673 0.2203 0.7710 0.018 Uiso 1 1 calc R
H15B H 0.6059 0.1375 0.7298 0.018 Uiso 1 1 calc R
C16 C 0.8021(2) 0.12346(13) 0.80478(13) 0.0138(4) Uani 1 1 d .
H16A H 0.8286 0.0715 0.7768 0.017 Uiso 1 1 calc R
H16B H 0.8945 0.1548 0.8156 0.017 Uiso 1 1 calc R
C17 C 0.7299(2) 0.10756(14) 0.89470(13) 0.0147(4) Uani 1 1 d .
H17A H 0.6959 0.1596 0.9190 0.018 Uiso 1 1 calc R
H17B H 0.6408 0.0737 0.8831 0.018 Uiso 1 1 calc R
C18 C 0.8280(2) 0.06676(13) 0.96619(13) 0.0138(4) Uani 1 1 d .
H18A H 0.8560 0.0121 0.9461 0.017 Uiso 1 1 calc R
H18B H 0.9197 0.0985 0.9780 0.017 Uiso 1 1 calc R
C19 C 0.8204(2) 0.02286(14) 1.11852(13) 0.0147(4) Uani 1 1 d .
H19A H 0.9116 0.0529 1.1365 0.018 Uiso 1 1 calc R
H19B H 0.8487 -0.0324 1.1010 0.018 Uiso 1 1 calc R
C20 C 0.7160(2) 0.02001(14) 1.19612(14) 0.0161(4) Uani 1 1 d .
H20A H 0.6297 -0.0143 1.1788 0.019 Uiso 1 1 calc R
H20B H 0.6786 0.0750 1.2074 0.019 Uiso 1 1 calc R
C21 C 0.7893(2) -0.01267(15) 1.28287(14) 0.0184(4) Uani 1 1 d .
H21A H 0.8714 0.0236 1.3028 0.022 Uiso 1 1 calc R
H21B H 0.8321 -0.0664 1.2710 0.022 Uiso 1 1 calc R
C22 C 0.6789(3) -0.01974(16) 1.35804(15) 0.0211(5) Uani 1 1 d .
H22A H 0.6356 0.0333 1.3696 0.032 Uiso 1 1 calc R
H22B H 0.7303 -0.0395 1.4131 0.032 Uiso 1 1 calc R
H22C H 0.5998 -0.0575 1.3397 0.032 Uiso 1 1 calc R
N1 N 0.9544(2) 0.22529(12) 0.66424(12) 0.0157(4) Uani 1 1 d .
O1 O 1.06552(19) 0.25217(12) 0.70248(12) 0.0279(4) Uani 1 1 d .
O2 O 0.74450(16) 0.06210(10) 1.04529(10) 0.0152(3) Uani 1 1 d .
W1 W 0.782189(8) 0.203586(5) 0.606314(5) 0.00996(3) Uani 1 1 d .

loop_
_atom_site_aniso_label
_atom_site_aniso_U_11
_atom_site_aniso_U_22
_atom_site_aniso_U_33
_atom_site_aniso_U_23
_atom_site_aniso_U_13
_atom_site_aniso_U_12
C1 0.0120(9) 0.0141(10) 0.0154(10) 0.0023(8) -0.0027(7) 0.0016(7)
C2 0.0124(9) 0.0141(10) 0.0119(9) 0.0034(7) 0.0001(7) 0.0042(7)
C3 0.0094(9) 0.0133(10) 0.0136(9) 0.0042(7) -0.0001(7) 0.0004(7)
C4 0.0113(9) 0.0127(9) 0.0134(9) 0.0014(7) 0.0016(7) 0.0025(7)
C5 0.0104(9) 0.0132(10) 0.0195(10) 0.0036(8) 0.0012(7) 0.0028(7)
C6 0.0179(11) 0.0202(12) 0.0294(12) -0.0008(10) -0.0083(9) -0.0011(9)
C7 0.0256(11) 0.0244(12) 0.0108(9) 0.0026(8) 0.0004(8) 0.0059(9)
C8 0.0147(10) 0.0183(11) 0.0226(11) 0.0032(9) 0.0002(8) -0.0044(9)
C9 0.0272(12) 0.0175(11) 0.0155(10) -0.0018(8) -0.0001(8) 0.0042(9)
C10 0.0134(10) 0.0240(12) 0.0291(12) 0.0080(10) 0.0078(9) 0.0036(9)
C11 0.0225(11) 0.0158(10) 0.0168(10) -0.0004(8) 0.0007(8) 0.0001(9)
C12 0.0220(11) 0.0121(10) 0.0181(10) -0.0019(8) 0.0001(8) 0.0039(8)
C13 0.0175(10) 0.0187(11) 0.0162(10) -0.0014(8) 0.0027(8) 0.0045(8)
C14 0.0220(12) 0.0259(13) 0.0257(12) 0.0009(10) 0.0082(9) 0.0055(10)
C15 0.0138(9) 0.0166(10) 0.0139(9) 0.0032(8) 0.0021(7) 0.0014(8)
C16 0.0142(9) 0.0158(10) 0.0116(9) 0.0014(7) 0.0015(7) 0.0016(8)
C17 0.0144(9) 0.0176(10) 0.0123(9) 0.0031(8) 0.0009(7) 0.0009(8)
C18 0.0142(9) 0.0163(10) 0.0112(9) 0.0025(7) 0.0026(7) 0.0002(8)
C19 0.0143(9) 0.0193(10) 0.0105(9) 0.0024(8) -0.0005(7) 0.0025(8)
C20 0.0134(9) 0.0225(11) 0.0124(9) 0.0023(8) 0.0005(7) 0.0013(8)
C21 0.0194(10) 0.0236(11) 0.0121(9) 0.0008(8) -0.0007(8) 0.0008(9)
C22 0.0256(11) 0.0245(12) 0.0133(10) 0.0008(9) 0.0024(8) -0.0019(10)
N1 0.0150(9) 0.0195(9) 0.0127(8) 0.0041(7) 0.0005(7) 0.0009(7)
O1 0.0172(8) 0.0410(11) 0.0250(9) 0.0048(8) -0.0070(7) -0.0074(8)
O2 0.0147(7) 0.0214(8) 0.0097(7) 0.0039(6) 0.0024(5) 0.0037(6)
W1 0.00853(4) 0.01195(4) 0.00939(4) 0.00097(3) 0.00041(2) 0.00057(3)

loop_
_atom_type_symbol
_atom_type_description
_atom_type_scat_dispersion_real
_atom_type_scat_dispersion_imag
_atom_type_scat_source
C C 0.0033 0.0016 'International Tables Vol C Tables 4.2.6.8 and 6.1.1.4'
H H 0.0000 0.0000 'International Tables Vol C Tables 4.2.6.8 and 6.1.1.4'
N N 0.0061 0.0033 'International Tables Vol C Tables 4.2.6.8 and 6.1.1.4'
O O 0.0106 0.0060 'International Tables Vol C Tables 4.2.6.8 and 6.1.1.4'
W W -0.8490 6.8722 'International Tables Vol C Tables 4.2.6.8 and 6.1.1.4'

loop_
_geom_angle_atom_site_label_1
_geom_angle_atom_site_label_2
_geom_angle_atom_site_label_3
_geom_angle
C5 C1 C2 108.05(18)
C5 C1 C6 125.9(2)
C2 C1 C6 125.7(2)
C5 C1 W1 71.80(12)
C2 C1 W1 71.96(11)
C6 C1 W1 127.33(15)
C3 C2 C1 108.62(18)
C3 C2 C7 124.7(2)
C1 C2 C7 126.2(2)
C3 C2 W1 70.24(11)
C1 C2 W1 73.66(12)
C7 C2 W1 128.30(14)
C2 C3 C4 107.66(18)
C2 C3 C8 126.58(19)
C4 C3 C8 125.74(19)
C2 C3 W1 74.86(12)
C4 C3 W1 71.44(12)
C8 C3 W1 120.69(14)
C3 C4 C5 107.72(18)
C3 C4 C9 124.71(19)
C5 C4 C9 127.39(19)
C3 C4 W1 72.72(12)
C5 C4 W1 75.02(12)
C9 C4 W1 121.75(14)
C1 C5 C4 107.93(18)
C1 C5 C10 125.0(2)
C4 C5 C10 126.7(2)
C1 C5 W1 73.87(12)
C4 C5 W1 69.53(11)
C10 C5 W1 127.81(15)
C1 C6 H6A 109.5
C1 C6 H6B 109.5
H6A C6 H6B 109.5
C1 C6 H6C 109.5
H6A C6 H6C 109.5
H6B C6 H6C 109.5
C2 C7 H7A 109.5
C2 C7 H7B 109.5
H7A C7 H7B 109.5
C2 C7 H7C 109.5
H7A C7 H7C 109.5
H7B C7 H7C 109.5
C3 C8 H8A 109.5
C3 C8 H8B 109.5
H8A C8 H8B 109.5
C3 C8 H8C 109.5
H8A C8 H8C 109.5
H8B C8 H8C 109.5
C4 C9 H9A 109.5
C4 C9 H9B 109.5
H9A C9 H9B 109.5
C4 C9 H9C 109.5
H9A C9 H9C 109.5
H9B C9 H9C 109.5
C5 C10 H10A 109.5
C5 C10 H10B 109.5
H10A C10 H10B 109.5
C5 C10 H10C 109.5
H10A C10 H10C 109.5
H10B C10 H10C 109.5
C12 C11 W1 71.37(13)
C12 C11 H11A 116.5
W1 C11 H11A 116.5
C12 C11 H11B 116.5
W1 C11 H11B 116.5
H11A C11 H11B 113.5
C11 C12 C13 118.8(2)
C11 C12 W1 74.12(13)
C13 C12 W1 70.39(12)
C11 C12 H12 120.4
C13 C12 H12 120.4
W1 C12 H12 120.4
C12 C13 C14 120.6(2)
C12 C13 W1 73.75(12)
C14 C13 W1 120.73(16)
C12 C13 H13 112.2
C14 C13 H13 112.2
W1 C13 H13 112.2
C13 C14 H14A 109.5
C13 C14 H14B 109.5
H14A C14 H14B 109.5
C13 C14 H14C 109.5
H14A C14 H14C 109.5
H14B C14 H14C 109.5
C16 C15 W1 117.12(13)
C16 C15 H15A 108.0
W1 C15 H15A 108.0
C16 C15 H15B 108.0
W1 C15 H15B 108.0
H15A C15 H15B 107.3
C17 C16 C15 110.96(16)
C17 C16 H16A 109.4
C15 C16 H16A 109.4
C17 C16 H16B 109.4
C15 C16 H16B 109.4
H16A C16 H16B 108.0
C18 C17 C16 115.53(17)
C18 C17 H17A 108.4
C16 C17 H17A 108.4
C18 C17 H17B 108.4
C16 C17 H17B 108.4
H17A C17 H17B 107.5
O2 C18 C17 106.80(16)
O2 C18 H18A 110.4
C17 C18 H18A 110.4
O2 C18 H18B 110.4
C17 C18 H18B 110.4
H18A C18 H18B 108.6
O2 C19 C20 107.52(16)
O2 C19 H19A 110.2
C20 C19 H19A 110.2
O2 C19 H19B 110.2
C20 C19 H19B 110.2
H19A C19 H19B 108.5
C19 C20 C21 113.03(17)
C19 C20 H20A 109.0
C21 C20 H20A 109.0
C19 C20 H20B 109.0
C21 C20 H20B 109.0
H20A C20 H20B 107.8
C20 C21 C22 111.74(18)
C20 C21 H21A 109.3
C22 C21 H21A 109.3
C20 C21 H21B 109.3
C22 C21 H21B 109.3
H21A C21 H21B 107.9
C21 C22 H22A 109.5
C21 C22 H22B 109.5
H22A C22 H22B 109.5
C21 C22 H22C 109.5
H22A C22 H22C 109.5
H22B C22 H22C 109.5
O1 N1 W1 170.14(18)
C19 O2 C18 113.73(15)
N1 W1 C15 86.83(8)
N1 W1 C13 92.20(8)
C15 W1 C13 133.17(8)
N1 W1 C4 97.29(8)
C15 W1 C4 87.65(8)
C13 W1 C4 138.64(8)
N1 W1 C12 89.98(8)
C15 W1 C12 97.31(8)
C13 W1 C12 35.86(8)
C4 W1 C12 171.44(7)
N1 W1 C3 91.14(8)
C15 W1 C3 122.66(8)
C13 W1 C3 104.17(8)
C4 W1 C3 35.84(7)
C12 W1 C3 140.02(8)
N1 W1 C11 114.43(8)
C15 W1 C11 75.20(8)
C13 W1 C11 62.76(8)
C4 W1 C11 142.46(8)
C12 W1 C11 34.51(8)
C3 W1 C11 150.67(8)
N1 W1 C5 130.98(8)
C15 W1 C5 80.74(8)
C13 W1 C5 129.88(8)
C4 W1 C5 35.45(7)
C12 W1 C5 138.43(8)
C3 W1 C5 58.66(7)
C11 W1 C5 107.78(8)
N1 W1 C2 118.68(8)
C15 W1 C2 138.17(7)
C13 W1 C2 81.72(7)
C4 W1 C2 58.44(7)
C12 W1 C2 113.96(7)
C3 W1 C2 34.90(7)
C11 W1 C2 115.92(8)
C5 W1 C2 57.44(7)
N1 W1 C1 149.23(8)
C15 W1 C1 108.58(7)
C13 W1 C1 95.61(8)
C4 W1 C1 58.30(7)
C12 W1 C1 113.32(8)
C3 W1 C1 58.09(7)
C11 W1 C1 95.52(8)
C5 W1 C1 34.33(7)
C2 W1 C1 34.38(7)

loop_
_geom_bond_atom_site_label_1
_geom_bond_atom_site_label_2
_geom_bond_distance
C1 C5 1.421(3)
C1 C2 1.424(3)
C1 C6 1.506(3)
C1 W1 2.420(2)
C2 C3 1.421(3)
C2 C7 1.504(3)
C2 W1 2.398(2)
C3 C4 1.434(3)
C3 C8 1.500(3)
C3 W1 2.338(2)
C4 C5 1.437(3)
C4 C9 1.499(3)
C4 W1 2.321(2)
C5 C10 1.501(3)
C5 W1 2.393(2)
C6 H6A 0.9800
C6 H6B 0.9800
C6 H6C 0.9800
C7 H7A 0.9800
C7 H7B 0.9800
C7 H7C 0.9800
C8 H8A 0.9800
C8 H8B 0.9800
C8 H8C 0.9800
C9 H9A 0.9800
C9 H9B 0.9800
C9 H9C 0.9800
C10 H10A 0.9800
C10 H10B 0.9800
C10 H10C 0.9800
C11 C12 1.392(3)
C11 W1 2.363(2)
C11 H11A 0.9900
C11 H11B 0.9900
C12 C13 1.420(3)
C12 W1 2.328(2)
C12 H12 1.0000
C13 C14 1.505(3)
C13 W1 2.284(2)
C13 H13 1.0000
C14 H14A 0.9800
C14 H14B 0.9800
C14 H14C 0.9800
C15 C16 1.532(3)
C15 W1 2.230(2)
C15 H15A 0.9900
C15 H15B 0.9900
C16 C17 1.531(3)
C16 H16A 0.9900
C16 H16B 0.9900
C17 C18 1.515(3)
C17 H17A 0.9900
C17 H17B 0.9900
C18 O2 1.421(2)
C18 H18A 0.9900
C18 H18B 0.9900
C19 O2 1.419(2)
C19 C20 1.516(3)
C19 H19A 0.9900
C19 H19B 0.9900
C20 C21 1.524(3)
C20 H20A 0.9900
C20 H20B 0.9900
C21 C22 1.529(3)
C21 H21A 0.9900
C21 H21B 0.9900
C22 H22A 0.9800
C22 H22B 0.9800
C22 H22C 0.9800
N1 O1 1.217(2)
N1 W1 1.7816(19)

loop_
_geom_torsion_atom_site_label_1
_geom_torsion_atom_site_label_2
_geom_torsion_atom_site_label_3
_geom_torsion_atom_site_label_4
_geom_torsion
C5 C1 C2 C3 1.2(2)
C6 C1 C2 C3 174.6(2)
W1 C1 C2 C3 -61.93(14)
C5 C1 C2 C7 -171.0(2)
C6 C1 C2 C7 2.4(3)
W1 C1 C2 C7 125.8(2)
C5 C1 C2 W1 63.15(14)
C6 C1 C2 W1 -123.5(2)
C1 C2 C3 C4 -0.3(2)
C7 C2 C3 C4 172.09(19)
W1 C2 C3 C4 -64.39(14)
C1 C2 C3 C8 -178.6(2)
C7 C2 C3 C8 -6.3(3)
W1 C2 C3 C8 117.2(2)
C1 C2 C3 W1 64.12(14)
C7 C2 C3 W1 -123.5(2)
C2 C3 C4 C5 -0.8(2)
C8 C3 C4 C5 177.6(2)
W1 C3 C4 C5 -67.44(14)
C2 C3 C4 C9 -176.27(19)
C8 C3 C4 C9 2.1(3)
W1 C3 C4 C9 117.1(2)
C2 C3 C4 W1 66.67(14)
C8 C3 C4 W1 -114.9(2)
C2 C1 C5 C4 -1.7(2)
C6 C1 C5 C4 -175.1(2)
W1 C1 C5 C4 61.57(14)
C2 C1 C5 C10 171.5(2)
C6 C1 C5 C10 -1.8(3)
W1 C1 C5 C10 -125.2(2)
C2 C1 C5 W1 -63.26(14)
C6 C1 C5 W1 123.4(2)
C3 C4 C5 C1 1.5(2)
C9 C4 C5 C1 176.9(2)
W1 C4 C5 C1 -64.38(15)
C3 C4 C5 C10 -171.6(2)
C9 C4 C5 C10 3.8(4)
W1 C4 C5 C10 122.5(2)
C3 C4 C5 W1 65.90(14)
C9 C4 C5 W1 -118.8(2)
W1 C11 C12 C13 -56.31(18)
C11 C12 C13 C14 174.7(2)
W1 C12 C13 C14 116.5(2)
C11 C12 C13 W1 58.16(19)
W1 C15 C16 C17 178.05(14)
C15 C16 C17 C18 -175.91(19)
C16 C17 C18 O2 176.43(18)
O2 C19 C20 C21 -173.81(19)
C19 C20 C21 C22 -176.4(2)
C20 C19 O2 C18 -178.05(18)
C17 C18 O2 C19 178.28(18)
O1 N1 W1 C15 -102.4(10)
O1 N1 W1 C13 124.5(10)
O1 N1 W1 C4 -15.1(10)
O1 N1 W1 C12 160.3(10)
O1 N1 W1 C3 20.3(10)
O1 N1 W1 C11 -174.5(10)
O1 N1 W1 C5 -27.5(10)
O1 N1 W1 C2 42.8(10)
O1 N1 W1 C1 19.7(11)
C16 C15 W1 N1 -40.01(17)
C16 C15 W1 C13 50.0(2)
C16 C15 W1 C4 -137.44(17)
C16 C15 W1 C12 49.56(17)
C16 C15 W1 C3 -129.34(15)
C16 C15 W1 C11 76.29(17)
C16 C15 W1 C5 -172.42(17)
C16 C15 W1 C2 -171.21(14)
C16 C15 W1 C1 167.21(15)
C12 C13 W1 N1 86.92(14)
C14 C13 W1 N1 -29.37(19)
C12 C13 W1 C15 -0.80(18)
C14 C13 W1 C15 -117.09(18)
C12 C13 W1 C4 -169.45(12)
C14 C13 W1 C4 74.3(2)
C14 C13 W1 C12 -116.3(2)
C12 C13 W1 C3 178.65(12)
C14 C13 W1 C3 62.36(19)
C12 C13 W1 C11 -29.55(13)
C14 C13 W1 C11 -145.8(2)
C12 C13 W1 C5 -120.55(14)
C14 C13 W1 C5 123.16(18)
C12 C13 W1 C2 -154.42(14)
C14 C13 W1 C2 89.29(18)
C12 C13 W1 C1 -122.89(13)
C14 C13 W1 C1 120.83(18)
C3 C4 W1 N1 81.79(13)
C5 C4 W1 N1 -163.79(13)
C9 C4 W1 N1 -38.79(18)
C3 C4 W1 C15 168.30(12)
C5 C4 W1 C15 -77.29(13)
C9 C4 W1 C15 47.72(17)
C3 C4 W1 C13 -19.96(17)
C5 C4 W1 C13 94.45(15)
C9 C4 W1 C13 -140.54(16)
C3 C4 W1 C12 -66.1(5)
C5 C4 W1 C12 48.4(5)
C9 C4 W1 C12 173.4(4)
C5 C4 W1 C3 114.41(17)
C9 C4 W1 C3 -120.6(2)
C3 C4 W1 C11 -129.93(14)
C5 C4 W1 C11 -15.52(19)
C9 C4 W1 C11 109.49(19)
C3 C4 W1 C5 -114.41(17)
C9 C4 W1 C5 125.0(2)
C3 C4 W1 C2 -37.49(11)
C5 C4 W1 C2 76.92(13)
C9 C4 W1 C2 -158.1(2)
C3 C4 W1 C1 -78.11(13)
C5 C4 W1 C1 36.30(12)
C9 C4 W1 C1 161.3(2)
C11 C12 W1 N1 136.93(14)
C13 C12 W1 N1 -93.79(14)
C11 C12 W1 C15 50.12(14)
C13 C12 W1 C15 179.41(13)
C11 C12 W1 C13 -129.3(2)
C11 C12 W1 C4 -74.9(5)
C13 C12 W1 C4 54.4(5)
C11 C12 W1 C3 -131.32(14)
C13 C12 W1 C3 -2.04(19)
C13 C12 W1 C11 129.3(2)
C11 C12 W1 C5 -34.14(18)
C13 C12 W1 C5 95.14(16)
C11 C12 W1 C2 -101.41(14)
C13 C12 W1 C2 27.88(15)
C11 C12 W1 C1 -63.77(15)
C13 C12 W1 C1 65.51(15)
C2 C3 W1 N1 144.12(13)
C4 C3 W1 N1 -100.90(13)
C8 C3 W1 N1 20.25(17)
C2 C3 W1 C15 -128.91(12)
C4 C3 W1 C15 -13.93(15)
C8 C3 W1 C15 107.22(17)
C2 C3 W1 C13 51.57(13)
C4 C3 W1 C13 166.55(12)
C8 C3 W1 C13 -72.31(17)
C2 C3 W1 C4 -114.98(17)
C8 C3 W1 C4 121.1(2)
C2 C3 W1 C12 52.80(16)
C4 C3 W1 C12 167.78(12)
C8 C3 W1 C12 -71.1(2)
C2 C3 W1 C11 -7.5(2)
C4 C3 W1 C11 107.49(17)
C8 C3 W1 C11 -131.37(18)
C2 C3 W1 C5 -76.79(13)
C4 C3 W1 C5 38.19(12)
C8 C3 W1 C5 159.34(19)
C4 C3 W1 C2 114.98(17)
C8 C3 W1 C2 -123.9(2)
C2 C3 W1 C1 -36.23(11)
C4 C3 W1 C1 78.75(13)
C8 C3 W1 C1 -160.11(19)
C12 C11 W1 N1 -48.59(15)
C12 C11 W1 C15 -128.06(14)
C12 C11 W1 C13 30.66(13)
C12 C11 W1 C4 166.36(13)
C12 C11 W1 C3 99.94(19)
C12 C11 W1 C5 156.98(13)
C12 C11 W1 C2 95.18(14)
C12 C11 W1 C1 124.15(13)
C1 C5 W1 N1 138.25(13)
C4 C5 W1 N1 21.51(17)
C10 C5 W1 N1 -99.7(2)
C1 C5 W1 C15 -144.21(14)
C4 C5 W1 C15 99.05(13)
C10 C5 W1 C15 -22.1(2)
C1 C5 W1 C13 -4.11(17)
C4 C5 W1 C13 -120.86(13)
C10 C5 W1 C13 118.0(2)
C1 C5 W1 C4 116.74(18)
C10 C5 W1 C4 -121.2(3)
C1 C5 W1 C12 -53.61(17)
C4 C5 W1 C12 -170.35(12)
C10 C5 W1 C12 68.5(2)
C1 C5 W1 C3 78.12(13)
C4 C5 W1 C3 -38.62(12)
C10 C5 W1 C3 -159.8(2)
C1 C5 W1 C11 -73.12(13)
C4 C5 W1 C11 170.14(12)
C10 C5 W1 C11 49.0(2)
C1 C5 W1 C2 36.75(12)
C4 C5 W1 C2 -79.99(13)
C10 C5 W1 C2 158.8(2)
C4 C5 W1 C1 -116.74(18)
C10 C5 W1 C1 122.1(3)
C3 C2 W1 N1 -41.90(14)
C1 C2 W1 N1 -159.22(12)
C7 C2 W1 N1 77.3(2)
C3 C2 W1 C15 79.20(16)
C1 C2 W1 C15 -38.11(18)
C7 C2 W1 C15 -161.63(18)
C3 C2 W1 C13 -129.87(13)
C1 C2 W1 C13 112.82(13)
C7 C2 W1 C13 -10.7(2)
C3 C2 W1 C4 38.53(11)
C1 C2 W1 C4 -78.79(13)
C7 C2 W1 C4 157.7(2)
C3 C2 W1 C12 -145.94(12)
C1 C2 W1 C12 96.75(13)
C7 C2 W1 C12 -26.8(2)
C1 C2 W1 C3 -117.31(17)
C7 C2 W1 C3 119.2(2)
C3 C2 W1 C11 175.93(11)
C1 C2 W1 C11 58.61(14)
C7 C2 W1 C11 -64.9(2)
C3 C2 W1 C5 80.62(13)
C1 C2 W1 C5 -36.70(12)
C7 C2 W1 C5 -160.2(2)
C3 C2 W1 C1 117.31(17)
C7 C2 W1 C1 -123.5(3)
C5 C1 W1 N1 -79.26(19)
C2 C1 W1 N1 37.5(2)
C6 C1 W1 N1 159.02(19)
C5 C1 W1 C15 37.52(14)
C2 C1 W1 C15 154.26(12)
C6 C1 W1 C15 -84.2(2)
C5 C1 W1 C13 176.83(13)
C2 C1 W1 C13 -66.43(13)
C6 C1 W1 C13 55.1(2)
C5 C1 W1 C4 -37.50(12)
C2 C1 W1 C4 79.24(13)
C6 C1 W1 C4 -159.2(2)
C5 C1 W1 C12 144.44(12)
C2 C1 W1 C12 -98.82(13)
C6 C1 W1 C12 22.7(2)
C5 C1 W1 C3 -79.96(13)
C2 C1 W1 C3 36.79(12)
C6 C1 W1 C3 158.3(2)
C5 C1 W1 C11 113.73(13)
C2 C1 W1 C11 -129.52(13)
C6 C1 W1 C11 -8.0(2)
C2 C1 W1 C5 116.75(18)
C6 C1 W1 C5 -121.7(2)
C5 C1 W1 C2 -116.75(18)
C6 C1 W1 C2 121.5(2)
